data_2206690
loop_
_publ_author_name
'K. Prabhakara Rao'
'K. Vidyasagar'

_publ_section_title
;
 Sodium methylenediphosphonate, Na(HO~3~PCH~2~PO~3~H~2~)
;
_journal_coeditor_code HB6235
_journal_issue 9
_journal_name_full 'Acta Crystallographica Section E'
_journal_page_first m1794
_journal_page_last m1796
_journal_paper_doi 10.1107/S1600536805025596
_journal_volume 61
_journal_year 2005
_chemical_formula_iupac '[Na (C H5 O6 P2)]'
_chemical_formula_moiety 'C H5 Na O6 P2'
_chemical_formula_sum 'C H5 Na O6 P2'
_chemical_formula_weight 197.98
_chemical_name_common 'Sodium methylenediphosphonate'
_chemical_name_systematic
;
poly[sodium(I)-\m~6~-methylenediphosphonato]
;
_space_group_IT_number 14
_symmetry_cell_setting monoclinic
_symmetry_space_group_name_Hall '-P 2yn'
_symmetry_space_group_name_H-M 'P 1 21/n 1'
_atom_sites_solution_hydrogens difmap
_atom_sites_solution_primary direct
_atom_sites_solution_secondary difmap
_audit_creation_method SHELXL97
_cell_angle_alpha 90.00
_cell_angle_beta 99.860(10)
_cell_angle_gamma 90.00
_cell_formula_units_Z 4
_cell_length_a 8.1041(14)
_cell_length_b 8.139(3)
_cell_length_c 9.7289(8)
_cell_measurement_reflns_used 25
_cell_measurement_temperature 293(2)
_cell_measurement_theta_max 15
_cell_measurement_theta_min 10
_cell_volume 632.2(3)
_computing_cell_refinement 'CAD-4 Software'
_computing_data_collection 'CAD-4 Software (Enraf--Nonius, 1989)'
_computing_data_reduction 'XCAD4 in WinGX (Farrugia, 1999)'
_computing_molecular_graphics 'DIAMOND (Pennington, 1999) and ORTEP-3 (WinGX; Farrugia, 1999)'
_computing_publication_material SHELXL97
_computing_structure_refinement 'SHELXL97 (Sheldrick, 1997)'
_computing_structure_solution 'SHELXS97 (Sheldrick, 1997)'
_diffrn_ambient_temperature 293(2)
_diffrn_measured_fraction_theta_full 1.000
_diffrn_measured_fraction_theta_max 1.000
_diffrn_measurement_device_type 'Enraf-Nonius CAD-4'
_diffrn_measurement_method \w/2\q
_diffrn_radiation_monochromator graphite
_diffrn_radiation_source 'fine-focus sealed tube'
_diffrn_radiation_type MoK\a
_diffrn_radiation_wavelength 0.71073
_diffrn_reflns_av_R_equivalents 0.0174
_diffrn_reflns_av_sigmaI/netI 0.0090
_diffrn_reflns_limit_h_max 9
_diffrn_reflns_limit_h_min -9
_diffrn_reflns_limit_k_max 9
_diffrn_reflns_limit_k_min 0
_diffrn_reflns_limit_l_max 0
_diffrn_reflns_limit_l_min -11
_diffrn_reflns_number 1180
_diffrn_reflns_theta_full 24.96
_diffrn_reflns_theta_max 24.96
_diffrn_reflns_theta_min 3.03
_diffrn_standards_decay_% 0
_diffrn_standards_interval_time 60
_diffrn_standards_number 2
_exptl_absorpt_coefficient_mu 0.725
_exptl_absorpt_correction_T_max 0.865
_exptl_absorpt_correction_T_min 0.716
_exptl_absorpt_correction_type psi-scan
_exptl_absorpt_process_details 'North et al. (1968)'
_exptl_crystal_colour colourless
_exptl_crystal_density_diffrn 2.080
_exptl_crystal_density_method 'not measured'
_exptl_crystal_description Block
_exptl_crystal_F_000 400
_exptl_crystal_size_max 0.30
_exptl_crystal_size_mid 0.20
_exptl_crystal_size_min 0.20
_refine_diff_density_max 0.372
_refine_diff_density_min -0.381
_refine_ls_extinction_coef 0.210(9)
_refine_ls_extinction_expression Fc^*^=kFc[1+0.001xFc^2^\l^3^/sin(2\q)]^-1/4^
_refine_ls_extinction_method 'SHELXL97 (Sheldrick, 1997)'
_refine_ls_goodness_of_fit_ref 1.243
_refine_ls_hydrogen_treatment mixed
_refine_ls_matrix_type full
_refine_ls_number_parameters 105
_refine_ls_number_reflns 1112
_refine_ls_number_restraints 0
_refine_ls_restrained_S_all 1.243
_refine_ls_R_factor_all 0.0282
_refine_ls_R_factor_gt 0.0279
_refine_ls_shift/su_max 0.000
_refine_ls_shift/su_mean 0.000
_refine_ls_structure_factor_coef Fsqd
_refine_ls_weighting_details 'calc w = 1/[\s^2^(Fo^2^)+(0.0387P)^2^+0.6147P] where P=(Fo^2^+2Fc^2^)/3'
_refine_ls_weighting_scheme calc
_refine_ls_wR_factor_gt 0.0779
_refine_ls_wR_factor_ref 0.0781
_reflns_number_gt 1088
_reflns_number_total 1112
_reflns_threshold_expression I>2\s(I)
_cod_data_source_file hb6235.cif
_cod_data_source_block I
_cod_depositor_comments
;
The following automatic conversions were performed:
'_symmetry_cell_setting' value 'Monoclinic' changed to 'monoclinic'
according to '/home/saulius/struct/CIF-dictionaries/cif_core.dic'
dictionary named 'cif_core.dic' version 2.4.1 from 2010-06-29.

Automatic conversion script
Id: cif_fix_enum 1527 2010-12-29 10:47:43Z saulius 

The following automatic conversions were performed:

'_symmetry_cell_setting' value 'Monoclinic' changed to 'monoclinic'
according to /home/saulius/struct/CIF-dictionaries/cif_core.dic
dictionary named 'cif_core.dic' version 2.4.1 from 2010-06-29.

Automatic conversion script
Id: cif_fix_values 1715 2011-07-08 13:25:40Z adriana 
;
_cod_original_cell_volume 632.2(2)
_cod_original_sg_symbol_H-M 'P 21/n'
_cod_database_code 2206690
_cod_database_fobs_code 2206690

loop_
_symmetry_equiv_pos_as_xyz
'x, y, z'
'-x+1/2, y+1/2, -z+1/2'
'-x, -y, -z'
'x-1/2, -y-1/2, z-1/2'

loop_
_atom_site_label
_atom_site_fract_x
_atom_site_fract_y
_atom_site_fract_z
_atom_site_U_iso_or_equiv
_atom_site_adp_type
_atom_site_calc_flag
_atom_site_refinement_flags
_atom_site_occupancy
_atom_site_type_symbol
C -0.0117(3) 0.0787(3) 0.1929(2) 0.0169(5) Uani d . 1 C
Na1 0.5000 0.0000 0.5000 0.0335(4) Uani d S 1 Na
Na2 0.5000 0.0000 0.0000 0.0210(3) Uani d S 1 Na
O1 0.2927(2) 0.1915(2) 0.31855(16) 0.0216(4) Uani d . 1 O
H1 0.2666 0.2864 0.3334 0.067(13) Uiso calc R 1 H
O2 0.1876(2) 0.2775(2) 0.06817(17) 0.0215(4) Uani d . 1 O
H2 0.2503 0.2589 0.0123 0.032 Uiso calc R 1 H
O3 0.28241(19) -0.01406(19) 0.12652(16) 0.0187(4) Uani d . 1 O
O4 -0.1471(2) 0.38419(19) 0.16228(17) 0.0205(4) Uani d . 1 O
O5 -0.1138(2) 0.2529(2) 0.40122(17) 0.0208(4) Uani d . 1 O
O6 -0.33157(19) 0.1475(2) 0.20446(17) 0.0204(4) Uani d . 1 O
H6 -0.3362 0.0652 0.2522 0.070(14) Uiso calc R 1 H
P1 0.19787(7) 0.13547(7) 0.17328(6) 0.0136(2) Uani d . 1 P
P2 -0.15439(6) 0.22778(7) 0.24346(5) 0.0137(2) Uani d . 1 P
H1A 0.001(4) 0.002(4) 0.257(3) 0.035(9) Uiso d . 1 H
H1B -0.064(3) 0.029(3) 0.108(3) 0.017(6) Uiso d . 1 H

loop_
_atom_site_aniso_label
_atom_site_aniso_U_11
_atom_site_aniso_U_22
_atom_site_aniso_U_33
_atom_site_aniso_U_12
_atom_site_aniso_U_13
_atom_site_aniso_U_23
C 0.0173(11) 0.0140(11) 0.0215(12) -0.0001(9) 0.0091(9) -0.0029(10)
Na1 0.0374(8) 0.0290(8) 0.0406(9) -0.0147(6) 0.0253(7) -0.0189(6)
Na2 0.0184(6) 0.0234(7) 0.0231(7) 0.0065(5) 0.0089(5) 0.0052(5)
O1 0.0243(9) 0.0180(9) 0.0219(9) 0.0005(7) 0.0022(7) -0.0025(6)
O2 0.0257(9) 0.0194(9) 0.0237(9) 0.0079(7) 0.0161(7) 0.0071(7)
O3 0.0224(8) 0.0135(8) 0.0230(8) 0.0037(6) 0.0118(7) 0.0011(6)
O4 0.0256(9) 0.0148(8) 0.0236(8) 0.0006(6) 0.0117(7) 0.0024(6)
O5 0.0230(9) 0.0239(9) 0.0174(8) -0.0068(7) 0.0091(7) -0.0050(6)
O6 0.0163(8) 0.0203(9) 0.0251(9) -0.0034(6) 0.0051(7) 0.0000(7)
P1 0.0156(3) 0.0115(3) 0.0152(3) 0.0020(2) 0.0069(2) 0.00050(19)
P2 0.0143(3) 0.0127(3) 0.0156(4) -0.0011(2) 0.0070(2) -0.0016(2)

loop_
_atom_type_symbol
_atom_type_description
_atom_type_scat_dispersion_real
_atom_type_scat_dispersion_imag
_atom_type_scat_source
C C 0.0033 0.0016
; International Tables for Crystallography (1992).
Vol. C, Tables 4.2.6.8 and 6.1.1.4
;
H H 0.0000 0.0000
; International Tables for Crystallography (1992).
Vol. C, Tables 4.2.6.8 and 6.1.1.4
;
Na Na 0.0362 0.0249
; International Tables for Crystallography (1992).
Vol. C, Tables 4.2.6.8 and 6.1.1.4
;
O O 0.0106 0.0060
; International Tables for Crystallography (1992).
Vol. C, Tables 4.2.6.8 and 6.1.1.4
;
P P 0.1023 0.0942
; International Tables for Crystallography (1992).
Vol. C, Tables 4.2.6.8 and 6.1.1.4
;

loop_
_geom_angle_atom_site_label_1
_geom_angle_atom_site_label_2
_geom_angle_atom_site_label_3
_geom_angle_site_symmetry_1
_geom_angle_site_symmetry_3
_geom_angle
P1 C P2 . . 121.12(13)
P1 C H1A . . 105(2)
P2 C H1A . . 107(2)
P1 C H1B . . 107.9(15)
P2 C H1B . . 108.2(16)
H1A C H1B . . 107(3)
O4 Na1 O4 4_666 2_545 180.0
O4 Na1 O2 4_666 2_545 96.88(5)
O4 Na1 O2 2_545 2_545 83.12(5)
O4 Na1 O2 4_666 4_666 83.12(5)
O4 Na1 O2 2_545 4_666 96.88(5)
O2 Na1 O2 2_545 4_666 180.0
O4 Na1 O1 4_666 . 82.94(5)
O4 Na1 O1 2_545 . 97.06(5)
O2 Na1 O1 2_545 . 87.77(6)
O2 Na1 O1 4_666 . 92.23(6)
O4 Na1 O1 4_666 3_656 97.06(5)
O4 Na1 O1 2_545 3_656 82.94(5)
O2 Na1 O1 2_545 3_656 92.23(6)
O2 Na1 O1 4_666 3_656 87.77(6)
O1 Na1 O1 . 3_656 180.0
O3 Na2 O3 . 3_655 180.0
O3 Na2 O5 . 2_545 91.24(5)
O3 Na2 O5 3_655 2_545 88.76(5)
O3 Na2 O5 . 4_665 88.76(5)
O3 Na2 O5 3_655 4_665 91.24(5)
O5 Na2 O5 2_545 4_665 180.0
O3 Na2 O6 . 3 92.13(5)
O3 Na2 O6 3_655 3 87.87(5)
O5 Na2 O6 2_545 3 92.10(6)
O5 Na2 O6 4_665 3 87.90(6)
O3 Na2 O6 . 1_655 87.87(5)
O3 Na2 O6 3_655 1_655 92.13(5)
O5 Na2 O6 2_545 1_655 87.90(6)
O5 Na2 O6 4_665 1_655 92.10(6)
O6 Na2 O6 3 1_655 180.0
P1 O1 Na1 . . 125.26(9)
P1 O1 H1 . . 109.5
Na1 O1 H1 . . 125.2
P1 O2 Na1 . 2 135.73(9)
P1 O2 H2 . . 109.5
Na1 O2 H2 2 . 113.2
P1 O3 Na2 . . 123.19(9)
P2 O4 Na1 . 2 140.12(9)
P2 O5 Na2 . 2 121.84(9)
P2 O6 Na2 . 1_455 137.93(9)
P2 O6 H6 . . 109.5
Na2 O6 H6 1_455 . 89.2
O3 P1 O2 . . 112.52(9)
O3 P1 O1 . . 109.36(9)
O2 P1 O1 . . 110.25(10)
O3 P1 C . . 108.11(10)
O2 P1 C . . 108.59(10)
O1 P1 C . . 107.87(10)
O4 P2 O5 . . 113.17(10)
O4 P2 O6 . . 110.06(9)
O5 P2 O6 . . 109.29(9)
O4 P2 C . . 109.98(10)
O5 P2 C . . 109.07(10)
O6 P2 C . . 104.94(10)

loop_
_geom_bond_atom_site_label_1
_geom_bond_atom_site_label_2
_geom_bond_site_symmetry_2
_geom_bond_distance
_geom_bond_publ_flag
Na1 O4 4_666 2.3338(16) ?
Na1 O4 2_545 2.3338(16) y
Na1 O2 2_545 2.3843(16) y
Na1 O2 4_666 2.3843(16) ?
Na1 O1 . 2.7112(17) y
Na1 O1 3_656 2.7112(17) ?
Na2 O3 . 2.3197(15) y
Na2 O3 3_655 2.3197(15) ?
Na2 O5 2_545 2.3488(17) y
Na2 O5 4_665 2.3488(17) ?
Na2 O6 3 2.5162(16) y
Na2 O6 1_655 2.5162(16) ?
C P1 . 1.802(2) ?
C P2 . 1.802(2) ?
C H1A . 0.88(3) ?
C H1B . 0.95(3) ?
O1 H1 . 0.8200 ?
O2 Na1 2 2.3843(16) ?
O2 H2 . 0.8200 ?
P1 O1 . 1.5570(16) y
P1 O2 . 1.5360(16) y
P1 O3 . 1.5047(16) y
P2 O4 . 1.5046(17) y
P2 O5 . 1.5273(17) y
P2 O6 . 1.5640(16) y
O4 Na1 2 2.3338(16) ?
O5 Na2 2 2.3488(17) ?
O6 Na2 1_455 2.5162(16) ?
O6 H6 . 0.8200 ?
P2 Na2 2 3.4108(7) ?

loop_
_geom_hbond_atom_site_label_D
_geom_hbond_atom_site_label_H
_geom_hbond_atom_site_label_A
_geom_hbond_site_symmetry_A
_geom_hbond_distance_DH
_geom_hbond_distance_HA
_geom_hbond_distance_DA
_geom_hbond_angle_DHA
O1 H1 O3 2 0.82 1.73 2.552(2) 177
O2 H2 O5 4_665 0.82 1.67 2.487(2) 172
O6 H6 O4 2_445 0.82 1.71 2.526(2) 175

loop_
_geom_torsion_atom_site_label_1
_geom_torsion_atom_site_label_2
_geom_torsion_atom_site_label_3
_geom_torsion_atom_site_label_4
_geom_torsion_site_symmetry_1
_geom_torsion
O4 Na1 O1 P1 4_666 -135.03(11)
O4 Na1 O1 P1 2_545 44.97(11)
O2 Na1 O1 P1 2_545 -37.82(10)
O2 Na1 O1 P1 4_666 142.18(10)
O5 Na2 O3 P1 2_545 149.97(11)
O5 Na2 O3 P1 4_665 -30.03(11)
O6 Na2 O3 P1 3 -117.88(11)
O6 Na2 O3 P1 1_655 62.12(11)
Na2 O3 P1 O2 . 34.06(14)
Na2 O3 P1 O1 . -88.82(11)
Na2 O3 P1 C . 153.97(11)
Na1 O2 P1 O3 2 149.85(13)
Na1 O2 P1 O1 2 -87.77(15)
Na1 O2 P1 C 2 30.22(17)
Na1 O1 P1 O3 . -20.21(13)
Na1 O1 P1 O2 . -144.43(9)
Na1 O1 P1 C . 97.14(12)
P2 C P1 O3 . -178.34(13)
P2 C P1 O2 . -55.98(17)
P2 C P1 O1 . 63.50(17)
Na1 O4 P2 O5 2 118.02(15)
Na1 O4 P2 O6 2 -119.38(15)
Na1 O4 P2 C 2 -4.24(19)
Na2 O5 P2 O4 2 -11.53(14)
Na2 O5 P2 O6 2 -134.56(10)
Na2 O5 P2 C 2 111.24(11)
Na2 O6 P2 O4 1_455 71.36(16)
Na2 O6 P2 O5 1_455 -163.78(13)
Na2 O6 P2 C 1_455 -46.93(16)
P1 C P2 O4 . 44.72(18)
P1 C P2 O5 . -79.94(16)
P1 C P2 O6 . 163.06(14)
